data_7212890
loop_
_publ_author_name
'Karki, Shyam'
'Fri\<s\<ci\'c, Tomislav'
'F\'abi\'an, L\'aszl\'o'
'Jones, William'

_publ_section_title
;
 New solid forms of artemisinin obtained through cocrystallisation
;
_journal_issue 12
_journal_name_full CrystEngComm
_journal_page_first 4038
_journal_paper_doi 10.1039/c0ce00428f
_journal_volume 12
_journal_year 2010
_chemical_absolute_configuration
;
3201 Friedel pairs were averaged for the refinement.
;
_chemical_formula_moiety '2(C15 H22 O5), C6 H6 O2'
_chemical_formula_sum 'C36 H50 O12'
_chemical_formula_weight 674.76
_chemical_name_common 'artemisinin-resorcinol 2/1'
_chemical_name_systematic
;
artemisinin-resorcinol 2/1
;
_space_group_IT_number 4
_symmetry_cell_setting monoclinic
_symmetry_space_group_name_Hall 'P 2yb'
_symmetry_space_group_name_H-M 'P 1 21 1'
_atom_sites_solution_hydrogens geom
_atom_sites_solution_primary direct
_atom_sites_solution_secondary difmap
_audit_creation_method SHELXL-97
_cell_angle_alpha 90.00
_cell_angle_beta 94.0170(10)
_cell_angle_gamma 90.00
_cell_formula_units_Z 2
_cell_length_a 9.5298(2)
_cell_length_b 17.3699(4)
_cell_length_c 10.4197(3)
_cell_measurement_reflns_used 31872
_cell_measurement_temperature 150(2)
_cell_measurement_theta_max 27.88
_cell_measurement_theta_min 1.02
_cell_volume 1720.55(7)
_computing_cell_refinement 'HKL Scalepack (Otwinowski & Minor 1997)'
_computing_data_collection 'Collect (Nonius B.V. 1998)'
_computing_data_reduction
;
HKL Denzo and Scalepack (Otwinowski & Minor 1997)
;
_computing_publication_material 'SHELXL-97 (Sheldrick 1997)'
_computing_structure_refinement 'SHELXL-97 (Sheldrick 1997)'
_computing_structure_solution 'SIR-92 (Altomare et al. 1994)'
_diffrn_ambient_temperature 150(2)
_diffrn_measured_fraction_theta_full 0.985
_diffrn_measured_fraction_theta_max 0.985
_diffrn_measurement_device_type 'Nonius Kappa CCD'
_diffrn_measurement_method 'Thin slice \w and \f scans'
_diffrn_radiation_source 'fine-focus sealed tube'
_diffrn_radiation_type MoK\a
_diffrn_radiation_wavelength 0.71073
_diffrn_reflns_av_R_equivalents 0.0530
_diffrn_reflns_av_sigmaI/netI 0.0388
_diffrn_reflns_limit_h_max 12
_diffrn_reflns_limit_h_min -12
_diffrn_reflns_limit_k_max 22
_diffrn_reflns_limit_k_min -21
_diffrn_reflns_limit_l_max 13
_diffrn_reflns_limit_l_min -11
_diffrn_reflns_number 15215
_diffrn_reflns_theta_full 27.90
_diffrn_reflns_theta_max 27.90
_diffrn_reflns_theta_min 3.65
_exptl_absorpt_coefficient_mu 0.097
_exptl_absorpt_correction_T_max 0.995
_exptl_absorpt_correction_T_min 0.758
_exptl_absorpt_correction_type multi-scan
_exptl_absorpt_process_details
;
multi-scan from symmetry-related measurements
Sortav (Blessing 1995)
;
_exptl_crystal_colour colourless
_exptl_crystal_density_diffrn 1.302
_exptl_crystal_density_method 'not measured'
_exptl_crystal_description block
_exptl_crystal_F_000 724
_exptl_crystal_size_max 0.23
_exptl_crystal_size_mid 0.16
_exptl_crystal_size_min 0.14
_refine_diff_density_max 0.268
_refine_diff_density_min -0.226
_refine_diff_density_rms 0.038
_refine_ls_abs_structure_details 'Flack H D (1983), Acta Cryst. A39, 876-881'
_refine_ls_abs_structure_Flack 0.6(7)
_refine_ls_extinction_method none
_refine_ls_goodness_of_fit_ref 1.036
_refine_ls_hydrogen_treatment mixed
_refine_ls_matrix_type full
_refine_ls_number_parameters 445
_refine_ls_number_reflns 4183
_refine_ls_number_restraints 1
_refine_ls_restrained_S_all 1.036
_refine_ls_R_factor_all 0.0421
_refine_ls_R_factor_gt 0.0385
_refine_ls_shift/su_max 0.000
_refine_ls_shift/su_mean 0.000
_refine_ls_structure_factor_coef Fsqd
_refine_ls_weighting_details 'calc w=1/[\s^2^(Fo^2^)+(0.0598P)^2^+0.1989P] where P=(Fo^2^+2Fc^2^)/3'
_refine_ls_weighting_scheme calc
_refine_ls_wR_factor_gt 0.0984
_refine_ls_wR_factor_ref 0.1016
_reflns_number_gt 3893
_reflns_number_total 4183
_reflns_threshold_expression >2sigma(I)
_cod_data_source_file c0ce00428f.txt
_cod_data_source_block art-res
_cod_original_sg_symbol_H-M P2(1)
_cod_database_code 7212890

loop_
_symmetry_equiv_pos_as_xyz
'x, y, z'
'-x, y+1/2, -z'

loop_
_atom_site_label
_atom_site_type_symbol
_atom_site_fract_x
_atom_site_fract_y
_atom_site_fract_z
_atom_site_U_iso_or_equiv
_atom_site_adp_type
_atom_site_occupancy
_atom_site_symmetry_multiplicity
_atom_site_calc_flag
_atom_site_refinement_flags
O1 O -0.17878(17) 0.49046(12) 0.86954(17) 0.0518(5) Uani 1 1 d .
O2 O 0.02538(15) 0.43780(10) 0.84953(15) 0.0374(3) Uani 1 1 d .
O3 O 0.25336(15) 0.40288(8) 0.89295(14) 0.0322(3) Uani 1 1 d .
O4 O 0.24906(16) 0.56278(8) 0.82476(15) 0.0369(3) Uani 1 1 d .
O5 O 0.25872(16) 0.53073(9) 0.95541(14) 0.0382(3) Uani 1 1 d .
O6 O -0.1614(2) 0.31953(13) 0.51656(19) 0.0556(5) Uani 1 1 d .
H6A H -0.101(4) 0.286(2) 0.552(4) 0.067 Uiso 1 1 d .
O7 O -0.23861(18) 0.43718(11) 0.11118(18) 0.0452(4) Uani 1 1 d .
H7A H -0.213(3) 0.443(2) 0.036(3) 0.054 Uiso 1 1 d .
O8 O -1.03941(18) 0.19267(16) -0.3515(2) 0.0705(7) Uani 1 1 d .
O9 O -0.82353(15) 0.23284(9) -0.33786(16) 0.0377(3) Uani 1 1 d .
O10 O -0.60743(15) 0.10027(8) -0.28878(15) 0.0346(3) Uani 1 1 d .
O11 O -0.59500(15) 0.25637(8) -0.37481(15) 0.0344(3) Uani 1 1 d .
O12 O -0.60509(16) 0.12665(9) -0.42273(16) 0.0386(3) Uani 1 1 d .
C1 C -0.0693(2) 0.49296(14) 0.8178(2) 0.0375(5) Uani 1 1 d .
C2 C -0.0347(2) 0.55696(13) 0.7272(2) 0.0377(5) Uani 1 1 d .
H2 H -0.0038 0.6016 0.7829 0.045 Uiso 1 1 calc R
C3 C 0.0888(2) 0.53895(12) 0.6447(2) 0.0333(4) Uani 1 1 d .
H3 H 0.1236 0.5894 0.6133 0.040 Uiso 1 1 calc R
C4 C 0.0533(2) 0.48935(13) 0.5261(2) 0.0384(5) Uani 1 1 d .
H4A H 0.0173 0.4388 0.5529 0.046 Uiso 1 1 calc R
H4B H -0.0215 0.5147 0.4704 0.046 Uiso 1 1 calc R
C5 C 0.1828(3) 0.47741(14) 0.4506(2) 0.0421(5) Uani 1 1 d .
H5A H 0.2132 0.5277 0.4175 0.050 Uiso 1 1 calc R
H5B H 0.1576 0.4439 0.3757 0.050 Uiso 1 1 calc R
C6 C 0.3056(2) 0.44101(13) 0.5318(2) 0.0380(4) Uani 1 1 d .
H6 H 0.2755 0.3884 0.5575 0.046 Uiso 1 1 calc R
C7 C 0.3412(2) 0.48752(12) 0.6561(2) 0.0335(4) Uani 1 1 d .
H7 H 0.3773 0.5387 0.6291 0.040 Uiso 1 1 calc R
C8 C 0.4604(2) 0.44950(13) 0.7413(2) 0.0388(5) Uani 1 1 d .
H8A H 0.4470 0.3930 0.7367 0.047 Uiso 1 1 calc R
H8B H 0.5506 0.4612 0.7037 0.047 Uiso 1 1 calc R
C9 C 0.4744(2) 0.47264(14) 0.8834(2) 0.0402(5) Uani 1 1 d .
H9A H 0.5502 0.4415 0.9276 0.048 Uiso 1 1 calc R
H9B H 0.5038 0.5273 0.8894 0.048 Uiso 1 1 calc R
C10 C 0.3410(2) 0.46282(12) 0.9548(2) 0.0355(4) Uani 1 1 d .
C11 C 0.1605(2) 0.43054(11) 0.79431(19) 0.0298(4) Uani 1 1 d .
H11 H 0.1507 0.3896 0.7267 0.036 Uiso 1 1 calc R
C12 C 0.2097(2) 0.50347(11) 0.73006(19) 0.0298(4) Uani 1 1 d .
C13 C -0.1682(3) 0.58336(18) 0.6489(3) 0.0530(6) Uani 1 1 d .
H13A H -0.2349 0.6045 0.7071 0.079 Uiso 1 1 calc R
H13B H -0.2111 0.5394 0.6021 0.079 Uiso 1 1 calc R
H13C H -0.1439 0.6231 0.5875 0.079 Uiso 1 1 calc R
C14 C 0.3656(3) 0.44152(15) 1.0952(2) 0.0439(5) Uani 1 1 d .
H14A H 0.2757 0.4415 1.1354 0.066 Uiso 1 1 calc R
H14B H 0.4293 0.4791 1.1386 0.066 Uiso 1 1 calc R
H14C H 0.4078 0.3901 1.1025 0.066 Uiso 1 1 calc R
C15 C 0.4338(3) 0.43190(17) 0.4530(3) 0.0517(6) Uani 1 1 d .
H15A H 0.4078 0.4018 0.3754 0.078 Uiso 1 1 calc R
H15B H 0.5087 0.4052 0.5047 0.078 Uiso 1 1 calc R
H15C H 0.4672 0.4828 0.4285 0.078 Uiso 1 1 calc R
C16 C -0.1176(3) 0.32889(14) 0.3952(2) 0.0416(5) Uani 1 1 d .
C17 C -0.1961(2) 0.37815(14) 0.3130(2) 0.0391(5) Uani 1 1 d .
H17 H -0.2768 0.4034 0.3412 0.047 Uiso 1 1 calc R
C18 C -0.1550(2) 0.39001(13) 0.1892(2) 0.0364(4) Uani 1 1 d .
C19 C -0.0365(3) 0.35441(16) 0.1479(2) 0.0445(5) Uani 1 1 d .
H19 H -0.0087 0.3626 0.0632 0.053 Uiso 1 1 calc R
C20 C 0.0408(3) 0.30668(17) 0.2324(3) 0.0543(7) Uani 1 1 d .
H20 H 0.1231 0.2826 0.2050 0.065 Uiso 1 1 calc R
C21 C 0.0014(3) 0.29302(16) 0.3561(3) 0.0497(6) Uani 1 1 d .
H21 H 0.0552 0.2597 0.4127 0.060 Uiso 1 1 calc R
C22 C -0.9225(2) 0.18402(16) -0.3026(2) 0.0421(5) Uani 1 1 d .
C23 C -0.8833(2) 0.11835(13) -0.2120(2) 0.0350(4) Uani 1 1 d .
H23 H -0.8580 0.0741 -0.2672 0.042 Uiso 1 1 calc R
C24 C -0.7514(2) 0.13560(12) -0.1219(2) 0.0319(4) Uani 1 1 d .
H24 H -0.7192 0.0856 -0.0823 0.038 Uiso 1 1 calc R
C25 C -0.7745(2) 0.19127(14) -0.0117(2) 0.0378(4) Uani 1 1 d .
H25A H -0.8080 0.2414 -0.0471 0.045 Uiso 1 1 calc R
H25B H -0.8474 0.1704 0.0419 0.045 Uiso 1 1 calc R
C26 C -0.6378(3) 0.20280(14) 0.0708(2) 0.0421(5) Uani 1 1 d .
H26A H -0.6093 0.1532 0.1115 0.050 Uiso 1 1 calc R
H26B H -0.6543 0.2399 0.1404 0.050 Uiso 1 1 calc R
C27 C -0.5183(2) 0.23247(12) -0.0057(2) 0.0382(5) Uani 1 1 d .
H27 H -0.5458 0.2846 -0.0397 0.046 Uiso 1 1 calc R
C28 C -0.4947(2) 0.18013(12) -0.1220(2) 0.0345(4) Uani 1 1 d .
H28 H -0.4597 0.1295 -0.0870 0.041 Uiso 1 1 calc R
C29 C -0.6345(2) 0.16417(11) -0.2032(2) 0.0295(4) Uani 1 1 d .
C30 C -0.68030(19) 0.23632(12) -0.2775(2) 0.0308(4) Uani 1 1 d .
H30 H -0.6772 0.2799 -0.2147 0.037 Uiso 1 1 calc R
C31 C -0.5170(2) 0.19256(13) -0.4231(2) 0.0382(5) Uani 1 1 d .
C32 C -0.3793(2) 0.18131(15) -0.3406(3) 0.0441(5) Uani 1 1 d .
H32A H -0.3575 0.1256 -0.3364 0.053 Uiso 1 1 calc R
H32B H -0.3027 0.2070 -0.3837 0.053 Uiso 1 1 calc R
C33 C -0.3808(2) 0.21238(14) -0.2037(3) 0.0420(5) Uani 1 1 d .
H33A H -0.3921 0.2690 -0.2085 0.050 Uiso 1 1 calc R
H33B H -0.2880 0.2018 -0.1585 0.050 Uiso 1 1 calc R
C34 C -0.3837(3) 0.24182(17) 0.0828(3) 0.0522(6) Uani 1 1 d .
H34A H -0.4036 0.2738 0.1568 0.078 Uiso 1 1 calc R
H34B H -0.3109 0.2666 0.0351 0.078 Uiso 1 1 calc R
H34C H -0.3507 0.1911 0.1129 0.078 Uiso 1 1 calc R
C35 C -1.0109(2) 0.09226(16) -0.1415(3) 0.0449(5) Uani 1 1 d .
H35A H -1.0859 0.0756 -0.2044 0.067 Uiso 1 1 calc R
H35B H -1.0446 0.1352 -0.0910 0.067 Uiso 1 1 calc R
H35C H -0.9836 0.0493 -0.0840 0.067 Uiso 1 1 calc R
C36 C -0.4989(3) 0.20930(16) -0.5632(3) 0.0495(6) Uani 1 1 d .
H36A H -0.5915 0.2122 -0.6102 0.074 Uiso 1 1 calc R
H36B H -0.4437 0.1681 -0.5995 0.074 Uiso 1 1 calc R
H36C H -0.4498 0.2585 -0.5707 0.074 Uiso 1 1 calc R

loop_
_atom_site_aniso_label
_atom_site_aniso_U_11
_atom_site_aniso_U_22
_atom_site_aniso_U_33
_atom_site_aniso_U_23
_atom_site_aniso_U_13
_atom_site_aniso_U_12
O1 0.0363(8) 0.0724(13) 0.0471(9) 0.0111(9) 0.0070(7) 0.0081(8)
O2 0.0321(7) 0.0398(8) 0.0405(8) 0.0079(7) 0.0044(6) 0.0009(6)
O3 0.0353(7) 0.0271(6) 0.0339(7) 0.0024(6) -0.0008(5) 0.0009(6)
O4 0.0478(8) 0.0244(7) 0.0375(8) -0.0027(6) -0.0039(6) -0.0009(6)
O5 0.0462(8) 0.0318(8) 0.0355(8) -0.0034(6) -0.0037(6) 0.0054(6)
O6 0.0572(11) 0.0631(12) 0.0467(10) 0.0190(9) 0.0044(8) -0.0083(10)
O7 0.0472(9) 0.0455(9) 0.0427(9) 0.0093(8) 0.0014(7) 0.0055(8)
O8 0.0304(8) 0.1010(17) 0.0782(14) 0.0521(14) -0.0102(8) -0.0108(10)
O9 0.0281(7) 0.0404(8) 0.0441(8) 0.0133(7) -0.0007(6) 0.0001(6)
O10 0.0405(7) 0.0226(6) 0.0408(8) -0.0014(6) 0.0032(6) -0.0009(6)
O11 0.0333(7) 0.0263(7) 0.0442(8) 0.0026(6) 0.0068(6) -0.0001(5)
O12 0.0422(8) 0.0333(8) 0.0410(8) -0.0021(6) 0.0067(6) -0.0070(7)
C1 0.0316(9) 0.0456(12) 0.0345(10) -0.0003(9) -0.0024(8) 0.0027(9)
C2 0.0366(10) 0.0358(11) 0.0401(11) 0.0014(9) -0.0015(8) 0.0060(9)
C3 0.0384(10) 0.0256(9) 0.0354(10) 0.0033(8) -0.0004(8) -0.0003(8)
C4 0.0460(11) 0.0346(11) 0.0339(10) 0.0008(9) -0.0018(8) -0.0024(9)
C5 0.0560(13) 0.0381(11) 0.0323(10) 0.0043(9) 0.0044(9) -0.0040(10)
C6 0.0497(12) 0.0307(10) 0.0349(10) 0.0021(8) 0.0119(9) -0.0020(9)
C7 0.0372(10) 0.0264(9) 0.0376(10) 0.0024(8) 0.0062(8) -0.0038(8)
C8 0.0330(9) 0.0356(11) 0.0485(12) 0.0013(9) 0.0071(8) -0.0005(8)
C9 0.0320(10) 0.0391(11) 0.0488(13) -0.0014(10) -0.0013(9) -0.0013(9)
C10 0.0351(10) 0.0308(10) 0.0397(11) -0.0034(8) -0.0043(8) 0.0032(8)
C11 0.0307(9) 0.0269(9) 0.0317(9) 0.0019(7) 0.0014(7) 0.0001(7)
C12 0.0330(9) 0.0231(8) 0.0330(9) -0.0021(7) 0.0007(7) -0.0023(7)
C13 0.0438(12) 0.0588(16) 0.0555(15) 0.0120(12) -0.0020(10) 0.0148(12)
C14 0.0488(12) 0.0427(12) 0.0392(11) -0.0009(10) -0.0052(9) 0.0075(11)
C15 0.0608(15) 0.0499(14) 0.0468(13) 0.0060(11) 0.0203(11) 0.0066(12)
C16 0.0462(12) 0.0354(11) 0.0427(12) 0.0065(9) -0.0003(9) -0.0121(9)
C17 0.0358(10) 0.0374(11) 0.0442(12) 0.0015(9) 0.0020(9) -0.0040(9)
C18 0.0369(10) 0.0310(10) 0.0406(11) 0.0011(9) -0.0018(8) -0.0042(8)
C19 0.0498(13) 0.0475(13) 0.0362(12) -0.0004(10) 0.0030(10) 0.0031(11)
C20 0.0512(14) 0.0566(16) 0.0551(15) 0.0016(13) 0.0039(12) 0.0175(13)
C21 0.0528(14) 0.0422(13) 0.0528(14) 0.0089(11) -0.0055(11) 0.0033(11)
C22 0.0294(10) 0.0530(13) 0.0435(12) 0.0125(10) 0.0001(8) -0.0024(10)
C23 0.0292(9) 0.0361(11) 0.0392(11) 0.0052(8) -0.0006(8) -0.0051(8)
C24 0.0306(9) 0.0287(9) 0.0359(10) 0.0028(8) -0.0007(7) -0.0008(7)
C25 0.0396(10) 0.0371(11) 0.0367(11) 0.0037(9) 0.0028(8) 0.0007(9)
C26 0.0506(12) 0.0358(11) 0.0386(11) -0.0015(9) -0.0057(9) 0.0019(10)
C27 0.0394(11) 0.0270(10) 0.0464(12) -0.0021(9) -0.0093(9) 0.0005(8)
C28 0.0283(9) 0.0257(9) 0.0482(12) 0.0002(8) -0.0077(8) 0.0011(7)
C29 0.0281(8) 0.0216(8) 0.0384(10) -0.0019(7) 0.0000(7) -0.0006(7)
C30 0.0275(9) 0.0269(9) 0.0378(10) 0.0021(8) 0.0011(7) 0.0004(7)
C31 0.0346(10) 0.0304(10) 0.0507(12) -0.0025(9) 0.0114(9) -0.0020(8)
C32 0.0298(10) 0.0394(12) 0.0641(15) -0.0023(11) 0.0103(9) 0.0011(9)
C33 0.0282(9) 0.0365(11) 0.0606(14) -0.0015(10) -0.0023(9) -0.0031(9)
C34 0.0515(14) 0.0421(13) 0.0596(15) -0.0044(12) -0.0203(12) -0.0020(11)
C35 0.0342(10) 0.0514(14) 0.0491(13) 0.0129(11) 0.0020(9) -0.0078(10)
C36 0.0540(13) 0.0433(13) 0.0531(14) -0.0017(11) 0.0177(11) -0.0060(11)

loop_
_atom_type_symbol
_atom_type_description
_atom_type_scat_dispersion_real
_atom_type_scat_dispersion_imag
_atom_type_scat_source
C C 0.0033 0.0016 'International Tables Vol C Tables 4.2.6.8 and 6.1.1.4'
H H 0.0000 0.0000 'International Tables Vol C Tables 4.2.6.8 and 6.1.1.4'
O O 0.0106 0.0060 'International Tables Vol C Tables 4.2.6.8 and 6.1.1.4'

loop_
_geom_angle_atom_site_label_1
_geom_angle_atom_site_label_2
_geom_angle_atom_site_label_3
_geom_angle
C1 O2 C11 124.33(16)
C11 O3 C10 113.23(15)
C12 O4 O5 110.88(14)
C10 O5 O4 108.07(15)
C16 O6 H6A 104(2)
C18 O7 H7A 115(2)
C22 O9 C30 124.21(16)
C29 O10 O12 110.98(14)
C30 O11 C31 113.83(16)
C31 O12 O10 107.59(15)
O1 C1 O2 116.8(2)
O1 C1 C2 122.6(2)
O2 C1 C2 120.52(18)
C1 C2 C13 110.10(19)
C1 C2 C3 114.14(18)
C13 C2 C3 113.73(19)
C1 C2 H2 106.0
C13 C2 H2 106.0
C3 C2 H2 106.0
C4 C3 C12 110.98(17)
C4 C3 C2 115.64(18)
C12 C3 C2 109.29(17)
C4 C3 H3 106.8
C12 C3 H3 106.8
C2 C3 H3 106.8
C5 C4 C3 110.68(18)
C5 C4 H4A 109.5
C3 C4 H4A 109.5
C5 C4 H4B 109.5
C3 C4 H4B 109.5
H4A C4 H4B 108.1
C4 C5 C6 112.72(18)
C4 C5 H5A 109.0
C6 C5 H5A 109.0
C4 C5 H5B 109.0
C6 C5 H5B 109.0
H5A C5 H5B 107.8
C15 C6 C5 110.79(19)
C15 C6 C7 111.6(2)
C5 C6 C7 111.23(18)
C15 C6 H6 107.7
C5 C6 H6 107.7
C7 C6 H6 107.7
C8 C7 C12 112.42(17)
C8 C7 C6 111.67(18)
C12 C7 C6 111.99(16)
C8 C7 H7 106.8
C12 C7 H7 106.8
C6 C7 H7 106.8
C9 C8 C7 117.12(18)
C9 C8 H8A 108.0
C7 C8 H8A 108.0
C9 C8 H8B 108.0
C7 C8 H8B 108.0
H8A C8 H8B 107.3
C10 C9 C8 114.99(17)
C10 C9 H9A 108.5
C8 C9 H9A 108.5
C10 C9 H9B 108.5
C8 C9 H9B 108.5
H9A C9 H9B 107.5
O5 C10 O3 107.26(15)
O5 C10 C14 104.34(18)
O3 C10 C14 107.36(18)
O5 C10 C9 112.91(19)
O3 C10 C9 109.62(17)
C14 C10 C9 114.90(18)
O3 C11 O2 105.81(15)
O3 C11 C12 114.37(16)
O2 C11 C12 114.24(16)
O3 C11 H11 107.3
O2 C11 H11 107.3
C12 C11 H11 107.3
O4 C12 C11 111.29(16)
O4 C12 C3 104.83(16)
C11 C12 C3 110.37(16)
O4 C12 C7 106.59(16)
C11 C12 C7 110.86(16)
C3 C12 C7 112.70(16)
C2 C13 H13A 109.5
C2 C13 H13B 109.5
H13A C13 H13B 109.5
C2 C13 H13C 109.5
H13A C13 H13C 109.5
H13B C13 H13C 109.5
C10 C14 H14A 109.5
C10 C14 H14B 109.5
H14A C14 H14B 109.5
C10 C14 H14C 109.5
H14A C14 H14C 109.5
H14B C14 H14C 109.5
C6 C15 H15A 109.5
C6 C15 H15B 109.5
H15A C15 H15B 109.5
C6 C15 H15C 109.5
H15A C15 H15C 109.5
H15B C15 H15C 109.5
O6 C16 C21 122.0(2)
O6 C16 C17 117.1(2)
C21 C16 C17 120.9(2)
C18 C17 C16 119.2(2)
C18 C17 H17 120.4
C16 C17 H17 120.4
O7 C18 C19 122.5(2)
O7 C18 C17 116.7(2)
C19 C18 C17 120.8(2)
C18 C19 C20 118.7(2)
C18 C19 H19 120.6
C20 C19 H19 120.6
C19 C20 C21 121.8(2)
C19 C20 H20 119.1
C21 C20 H20 119.1
C16 C21 C20 118.6(2)
C16 C21 H21 120.7
C20 C21 H21 120.7
O8 C22 O9 117.0(2)
O8 C22 C23 122.7(2)
O9 C22 C23 120.13(17)
C22 C23 C35 110.71(18)
C22 C23 C24 112.84(18)
C35 C23 C24 113.91(18)
C22 C23 H23 106.3
C35 C23 H23 106.3
C24 C23 H23 106.3
C25 C24 C29 111.09(17)
C25 C24 C23 115.17(17)
C29 C24 C23 108.65(16)
C25 C24 H24 107.2
C29 C24 H24 107.2
C23 C24 H24 107.2
C26 C25 C24 110.17(18)
C26 C25 H25A 109.6
C24 C25 H25A 109.6
C26 C25 H25B 109.6
C24 C25 H25B 109.6
H25A C25 H25B 108.1
C25 C26 C27 112.94(19)
C25 C26 H26A 109.0
C27 C26 H26A 109.0
C25 C26 H26B 109.0
C27 C26 H26B 109.0
H26A C26 H26B 107.8
C26 C27 C34 110.2(2)
C26 C27 C28 111.50(17)
C34 C27 C28 111.87(19)
C26 C27 H27 107.7
C34 C27 H27 107.7
C28 C27 H27 107.7
C33 C28 C27 111.63(17)
C33 C28 C29 112.14(18)
C27 C28 C29 111.51(16)
C33 C28 H28 107.1
C27 C28 H28 107.1
C29 C28 H28 107.1
O10 C29 C30 111.90(16)
O10 C29 C24 104.99(15)
C30 C29 C24 110.80(15)
O10 C29 C28 106.72(15)
C30 C29 C28 109.58(16)
C24 C29 C28 112.75(17)
O11 C30 O9 105.85(16)
O11 C30 C29 114.62(16)
O9 C30 C29 114.23(16)
O11 C30 H30 107.2
O9 C30 H30 107.2
C29 C30 H30 107.2
O12 C31 O11 107.41(15)
O12 C31 C36 105.41(19)
O11 C31 C36 106.59(19)
O12 C31 C32 112.29(19)
O11 C31 C32 110.13(19)
C36 C31 C32 114.56(19)
C33 C32 C31 114.58(18)
C33 C32 H32A 108.6
C31 C32 H32A 108.6
C33 C32 H32B 108.6
C31 C32 H32B 108.6
H32A C32 H32B 107.6
C32 C33 C28 116.33(18)
C32 C33 H33A 108.2
C28 C33 H33A 108.2
C32 C33 H33B 108.2
C28 C33 H33B 108.2
H33A C33 H33B 107.4
C27 C34 H34A 109.5
C27 C34 H34B 109.5
H34A C34 H34B 109.5
C27 C34 H34C 109.5
H34A C34 H34C 109.5
H34B C34 H34C 109.5
C23 C35 H35A 109.5
C23 C35 H35B 109.5
H35A C35 H35B 109.5
C23 C35 H35C 109.5
H35A C35 H35C 109.5
H35B C35 H35C 109.5
C31 C36 H36A 109.5
C31 C36 H36B 109.5
H36A C36 H36B 109.5
C31 C36 H36C 109.5
H36A C36 H36C 109.5
H36B C36 H36C 109.5

loop_
_geom_bond_atom_site_label_1
_geom_bond_atom_site_label_2
_geom_bond_distance
O1 C1 1.209(3)
O2 C1 1.341(3)
O2 C11 1.453(2)
O3 C11 1.394(2)
O3 C10 1.457(3)
O4 C12 1.457(2)
O4 O5 1.468(2)
O5 C10 1.417(3)
O6 C16 1.369(3)
O6 H6A 0.88(4)
O7 C18 1.369(3)
O7 H7A 0.84(4)
O8 C22 1.202(3)
O9 C22 1.338(3)
O9 C30 1.464(2)
O10 C29 1.458(2)
O10 O12 1.471(2)
O11 C30 1.387(3)
O11 C31 1.444(3)
O12 C31 1.420(3)
C1 C2 1.509(3)
C2 C13 1.533(3)
C2 C3 1.538(3)
C2 H2 1.0000
C3 C4 1.525(3)
C3 C12 1.534(3)
C3 H3 1.0000
C4 C5 1.524(3)
C4 H4A 0.9900
C4 H4B 0.9900
C5 C6 1.531(3)
C5 H5A 0.9900
C5 H5B 0.9900
C6 C15 1.527(3)
C6 C7 1.544(3)
C6 H6 1.0000
C7 C8 1.541(3)
C7 C12 1.542(3)
C7 H7 1.0000
C8 C9 1.531(3)
C8 H8A 0.9900
C8 H8B 0.9900
C9 C10 1.527(3)
C9 H9A 0.9900
C9 H9B 0.9900
C10 C14 1.511(3)
C11 C12 1.522(3)
C11 H11 1.0000
C13 H13A 0.9800
C13 H13B 0.9800
C13 H13C 0.9800
C14 H14A 0.9800
C14 H14B 0.9800
C14 H14C 0.9800
C15 H15A 0.9800
C15 H15B 0.9800
C15 H15C 0.9800
C16 C21 1.380(4)
C16 C17 1.391(3)
C17 C18 1.389(3)
C17 H17 0.9500
C18 C19 1.382(4)
C19 C20 1.383(4)
C19 H19 0.9500
C20 C21 1.388(4)
C20 H20 0.9500
C21 H21 0.9500
C22 C23 1.511(3)
C23 C35 1.532(3)
C23 C24 1.545(3)
C23 H23 1.0000
C24 C25 1.529(3)
C24 C29 1.529(3)
C24 H24 1.0000
C25 C26 1.523(3)
C25 H25A 0.9900
C25 H25B 0.9900
C26 C27 1.525(3)
C26 H26A 0.9900
C26 H26B 0.9900
C27 C34 1.534(3)
C27 C28 1.544(3)
C27 H27 1.0000
C28 C33 1.531(3)
C28 C29 1.552(3)
C28 H28 1.0000
C29 C30 1.521(3)
C30 H30 1.0000
C31 C36 1.510(3)
C31 C32 1.530(3)
C32 C33 1.526(4)
C32 H32A 0.9900
C32 H32B 0.9900
C33 H33A 0.9900
C33 H33B 0.9900
C34 H34A 0.9800
C34 H34B 0.9800
C34 H34C 0.9800
C35 H35A 0.9800
C35 H35B 0.9800
C35 H35C 0.9800
C36 H36A 0.9800
C36 H36B 0.9800
C36 H36C 0.9800

loop_
_geom_torsion_atom_site_label_1
_geom_torsion_atom_site_label_2
_geom_torsion_atom_site_label_3
_geom_torsion_atom_site_label_4
_geom_torsion
C12 O4 O5 C10 48.74(19)
C29 O10 O12 C31 48.42(18)
C11 O2 C1 O1 178.2(2)
C11 O2 C1 C2 -5.2(3)
O1 C1 C2 C13 -35.1(3)
O2 C1 C2 C13 148.4(2)
O1 C1 C2 C3 -164.4(2)
O2 C1 C2 C3 19.1(3)
C1 C2 C3 C4 80.7(2)
C13 C2 C3 C4 -46.7(3)
C1 C2 C3 C12 -45.3(2)
C13 C2 C3 C12 -172.8(2)
C12 C3 C4 C5 -56.3(2)
C2 C3 C4 C5 178.46(18)
C3 C4 C5 C6 57.1(3)
C4 C5 C6 C15 -178.7(2)
C4 C5 C6 C7 -54.0(3)
C15 C6 C7 C8 -58.2(2)
C5 C6 C7 C8 177.57(18)
C15 C6 C7 C12 174.75(19)
C5 C6 C7 C12 50.5(2)
C12 C7 C8 C9 -33.6(3)
C6 C7 C8 C9 -160.46(18)
C7 C8 C9 C10 54.4(3)
O4 O5 C10 O3 -75.46(19)
O4 O5 C10 C14 170.85(16)
O4 O5 C10 C9 45.4(2)
C11 O3 C10 O5 34.5(2)
C11 O3 C10 C14 146.10(17)
C11 O3 C10 C9 -88.5(2)
C8 C9 C10 O5 -93.3(2)
C8 C9 C10 O3 26.2(2)
C8 C9 C10 C14 147.2(2)
C10 O3 C11 O2 -99.92(18)
C10 O3 C11 C12 26.7(2)
C1 O2 C11 O3 145.60(19)
C1 O2 C11 C12 18.9(3)
O5 O4 C12 C11 11.9(2)
O5 O4 C12 C3 131.18(15)
O5 O4 C12 C7 -109.12(16)
O3 C11 C12 O4 -51.7(2)
O2 C11 C12 O4 70.4(2)
O3 C11 C12 C3 -167.69(16)
O2 C11 C12 C3 -45.6(2)
O3 C11 C12 C7 66.7(2)
O2 C11 C12 C7 -171.15(16)
C4 C3 C12 O4 169.84(16)
C2 C3 C12 O4 -61.5(2)
C4 C3 C12 C11 -70.2(2)
C2 C3 C12 C11 58.5(2)
C4 C3 C12 C7 54.3(2)
C2 C3 C12 C7 -176.99(17)
C8 C7 C12 O4 67.4(2)
C6 C7 C12 O4 -165.93(16)
C8 C7 C12 C11 -53.9(2)
C6 C7 C12 C11 72.8(2)
C8 C7 C12 C3 -178.16(17)
C6 C7 C12 C3 -51.5(2)
O6 C16 C17 C18 179.5(2)
C21 C16 C17 C18 1.2(3)
C16 C17 C18 O7 178.0(2)
C16 C17 C18 C19 -0.9(3)
O7 C18 C19 C20 -179.0(2)
C17 C18 C19 C20 -0.1(4)
C18 C19 C20 C21 0.8(4)
O6 C16 C21 C20 -178.6(3)
C17 C16 C21 C20 -0.4(4)
C19 C20 C21 C16 -0.6(4)
C30 O9 C22 O8 172.6(2)
C30 O9 C22 C23 -11.3(4)
O8 C22 C23 C35 -28.1(4)
O9 C22 C23 C35 156.0(2)
O8 C22 C23 C24 -157.1(3)
O9 C22 C23 C24 27.0(3)
C22 C23 C24 C25 75.0(2)
C35 C23 C24 C25 -52.3(3)
C22 C23 C24 C29 -50.3(2)
C35 C23 C24 C29 -177.61(18)
C29 C24 C25 C26 -56.6(2)
C23 C24 C25 C26 179.30(18)
C24 C25 C26 C27 57.4(2)
C25 C26 C27 C34 -179.3(2)
C25 C26 C27 C28 -54.5(2)
C26 C27 C28 C33 176.55(18)
C34 C27 C28 C33 -59.6(2)
C26 C27 C28 C29 50.2(2)
C34 C27 C28 C29 174.1(2)
O12 O10 C29 C30 11.0(2)
O12 O10 C29 C24 131.24(14)
O12 O10 C29 C28 -108.87(16)
C25 C24 C29 O10 170.40(16)
C23 C24 C29 O10 -61.9(2)
C25 C24 C29 C30 -68.6(2)
C23 C24 C29 C30 59.1(2)
C25 C24 C29 C28 54.6(2)
C23 C24 C29 C28 -177.72(16)
C33 C28 C29 O10 68.0(2)
C27 C28 C29 O10 -165.97(16)
C33 C28 C29 C30 -53.3(2)
C27 C28 C29 C30 72.7(2)
C33 C28 C29 C24 -177.24(16)
C27 C28 C29 C24 -51.2(2)
C31 O11 C30 O9 -102.82(19)
C31 O11 C30 C29 24.0(2)
C22 O9 C30 O11 146.8(2)
C22 O9 C30 C29 19.8(3)
O10 C29 C30 O11 -49.4(2)
C24 C29 C30 O11 -166.22(17)
C28 C29 C30 O11 68.7(2)
O10 C29 C30 O9 73.0(2)
C24 C29 C30 O9 -43.8(2)
C28 C29 C30 O9 -168.86(17)
O10 O12 C31 O11 -75.72(19)
O10 O12 C31 C36 170.89(17)
O10 O12 C31 C32 45.5(2)
C30 O11 C31 O12 36.5(2)
C30 O11 C31 C36 149.04(18)
C30 O11 C31 C32 -86.1(2)
O12 C31 C32 C33 -95.5(2)
O11 C31 C32 C33 24.2(3)
C36 C31 C32 C33 144.3(2)
C31 C32 C33 C28 57.4(3)
C27 C28 C33 C32 -161.44(19)
C29 C28 C33 C32 -35.5(3)
